data_7713913
loop_
_publ_author_name
'Arruri, Sathyanarayana'
'R\'everet, Fran\,cois'
'Jouffret, Laurent'
'Boyer, Damien'
'Chadeyron, Genevieve'
'Cisnetti, Federico'

_publ_section_title
;
 Polymeric copper(I)--NHC complexes with bulky bidentate (N^C) ligands:
 synthesis and solid-state luminescence
;
_journal_name_full 'Dalton Transactions'
_journal_paper_doi 10.1039/D3DT01669B
_journal_year 2023
_chemical_formula_sum 'C22 H25 Cu N4 O S'
_chemical_formula_weight 457.06
_space_group_crystal_system monoclinic
_space_group_IT_number 14
_space_group_name_Hall '-P 2yn'
_space_group_name_H-M_alt 'P 1 21/n 1'
_atom_sites_solution_hydrogens geom
_audit_creation_method SHELXL-2018/3
_audit_update_record
;
2023-08-29 deposited with the CCDC.	2023-09-07 downloaded from the CCDC.
;
_cell_angle_alpha 90
_cell_angle_beta 105.032(4)
_cell_angle_gamma 90
_cell_formula_units_Z 4
_cell_length_a 11.7265(16)
_cell_length_b 10.3870(14)
_cell_length_c 18.401(2)
_cell_measurement_reflns_used 2585
_cell_measurement_temperature 173(2)
_cell_measurement_theta_max 28.5309
_cell_measurement_theta_min 2.4422
_cell_volume 2164.6(5)
_computing_cell_refinement 'APEX3 v2019.11-0 (Bruker AXS)'
_computing_data_collection APEX2
_computing_data_reduction 'SAINT V8.40B (Bruker Nano, Inc., 2019)'
_computing_molecular_graphics 'shelXle (C.B. Huebschle, rev 994)'
_computing_structure_refinement 'SHELXL-2019/3 (Sheldrick, 2019)'
_computing_structure_solution 'SHELXT 2019/2 (Sheldrick, 2019)'
_diffrn_ambient_temperature 173(2)
_diffrn_detector_area_resol_mean 8.3333
_diffrn_measured_fraction_theta_full 0.999
_diffrn_measured_fraction_theta_max 0.999
_diffrn_measurement_device_type 'Bruker APEX-II CCD'
_diffrn_measurement_method '\f and \w scans'
_diffrn_radiation_type MoK\a
_diffrn_radiation_wavelength 0.71073
_diffrn_reflns_av_R_equivalents 0.0447
_diffrn_reflns_av_unetI/netI 0.0188
_diffrn_reflns_Laue_measured_fraction_full 0.999
_diffrn_reflns_Laue_measured_fraction_max 0.999
_diffrn_reflns_limit_h_max 15
_diffrn_reflns_limit_h_min -15
_diffrn_reflns_limit_k_max 13
_diffrn_reflns_limit_k_min -13
_diffrn_reflns_limit_l_max 23
_diffrn_reflns_limit_l_min -23
_diffrn_reflns_number 74975
_diffrn_reflns_point_group_measured_fraction_full 0.999
_diffrn_reflns_point_group_measured_fraction_max 0.999
_diffrn_reflns_theta_full 25.242
_diffrn_reflns_theta_max 27.483
_diffrn_reflns_theta_min 2.292
_diffrn_source molybdene
_exptl_absorpt_coefficient_mu 1.126
_exptl_absorpt_correction_T_max 1.0000
_exptl_absorpt_correction_T_min 0.4501
_exptl_absorpt_correction_type 'Numerical Mu From Formula'
_exptl_absorpt_process_details
;
SADABS-2016/2 - Bruker AXS area detector scaling and absorption correction
;
_exptl_crystal_colour yellow
_exptl_crystal_density_diffrn 1.402
_exptl_crystal_description rod
_exptl_crystal_F_000 952
_exptl_crystal_size_max 0.999
_exptl_crystal_size_mid 0.217
_exptl_crystal_size_min 0.100
_refine_diff_density_max 0.297
_refine_diff_density_min -0.298
_refine_diff_density_rms 0.055
_refine_ls_extinction_method none
_refine_ls_goodness_of_fit_ref 1.048
_refine_ls_hydrogen_treatment constr
_refine_ls_matrix_type full
_refine_ls_number_parameters 335
_refine_ls_number_reflns 4966
_refine_ls_number_restraints 0
_refine_ls_restrained_S_all 1.048
_refine_ls_R_factor_all 0.0397
_refine_ls_R_factor_gt 0.0298
_refine_ls_shift/su_max 0.002
_refine_ls_shift/su_mean 0.000
_refine_ls_structure_factor_coef Fsqd
_refine_ls_weighting_details 'w=1/[\s^2^(Fo^2^)+(0.0401P)^2^+1.2771P] where P=(Fo^2^+2Fc^2^)/3'
_refine_ls_weighting_scheme calc
_refine_ls_wR_factor_gt 0.0775
_refine_ls_wR_factor_ref 0.0831
_reflns_Friedel_coverage 0.000
_reflns_number_gt 4169
_reflns_number_total 4966
_reflns_threshold_expression 'I > 2\s(I)'
_cod_data_source_file d3dt01669b2.cif
_cod_data_source_block 2023i_CX9_b
_cod_original_sg_symbol_H-M 'P 21/n'
_cod_database_code 7713913
_shelx_shelxl_version_number 2018/3
_shelx_space_group_comment
;
The symmetry employed for this shelxl refinement is uniquely defined
by the following loop, which should always be used as a source of
symmetry information in preference to the above space-group names.
They are only intended as comments.
;
_shelx_estimated_absorpt_t_min 0.399
_shelx_estimated_absorpt_t_max 0.896

loop_
_space_group_symop_operation_xyz
'x, y, z'
'-x+1/2, y+1/2, -z+1/2'
'-x, -y, -z'
'x-1/2, -y-1/2, z-1/2'

loop_
_atom_site_label
_atom_site_type_symbol
_atom_site_fract_x
_atom_site_fract_y
_atom_site_fract_z
_atom_site_U_iso_or_equiv
_atom_site_adp_type
_atom_site_occupancy
_atom_site_site_symmetry_order
_atom_site_calc_flag
_atom_site_refinement_flags_posn
_atom_site_refinement_flags_adp
_atom_site_refinement_flags_occupancy
_atom_site_disorder_assembly
_atom_site_disorder_group
Cu Cu 0.34415(2) 0.56054(2) 0.84918(2) 0.02446(8) Uani 1 1 d . . . . .
S1 S 0.69589(5) 0.55000(7) 0.78273(4) 0.05485(18) Uani 1 1 d . . . . .
N1 N 0.16407(12) 0.38776(14) 0.75680(8) 0.0226(3) Uani 1 1 d . . . . .
N2 N 0.09595(12) 0.49022(15) 0.83683(8) 0.0239(3) Uani 1 1 d . . . . .
N3 N 0.14941(13) 0.23883(14) 0.59651(8) 0.0257(3) Uani 1 1 d . . . . .
N4 N 0.50508(15) 0.53261(17) 0.84405(11) 0.0390(4) Uani 1 1 d . . . . .
C1 C 0.19547(15) 0.47628(16) 0.81283(10) 0.0215(3) Uani 1 1 d . . . . .
C2 C 0.04854(16) 0.34653(18) 0.74662(10) 0.0284(4) Uani 1 1 d . . . . .
H2 H 0.007820 0.284912 0.711120 0.034 Uiso 1 1 calc R U . . .
C3 C 0.00570(16) 0.41127(19) 0.79707(11) 0.0304(4) Uani 1 1 d . . . . .
H3 H -0.071493 0.404309 0.804141 0.036 Uiso 1 1 calc R U . . .
C4 C 0.24534(15) 0.33747(17) 0.71522(10) 0.0268(4) Uani 1 1 d . . . . .
H4A H 0.262327 0.246014 0.728982 0.032 Uiso 1 1 calc R U . . .
H4B H 0.320705 0.385471 0.730681 0.032 Uiso 1 1 calc R U . . .
C5 C 0.19835(17) 0.34724(17) 0.63131(11) 0.0283(4) Uani 1 1 d . . . . .
C9 C 0.10815(19) 0.24093(19) 0.52168(11) 0.0352(4) Uani 1 1 d . . . . .
H9 H 0.059828 0.172972 0.496114 0.042 Uiso 1 1 calc R U . A 1
C13 C 0.08751(15) 0.57677(17) 0.89674(10) 0.0244(4) Uani 1 1 d . . . . .
C14 C 0.02823(16) 0.69311(18) 0.87795(11) 0.0292(4) Uani 1 1 d . . . . .
C15 C 0.02285(19) 0.77543(19) 0.93613(12) 0.0372(5) Uani 1 1 d . . . . .
H15 H -0.017771 0.855005 0.924645 0.045 Uiso 1 1 calc R U . . .
C16 C 0.07520(19) 0.74492(19) 1.01083(12) 0.0374(5) Uani 1 1 d . . . . .
C17 C 0.13352(18) 0.62780(19) 1.02706(11) 0.0331(4) Uani 1 1 d . . . . .
H17 H 0.169277 0.606181 1.078051 0.040 Uiso 1 1 calc R U . . .
C18 C 0.14101(16) 0.54142(17) 0.97085(10) 0.0268(4) Uani 1 1 d . . . . .
C19 C 0.20534(19) 0.41575(19) 0.99072(12) 0.0360(4) Uani 1 1 d . . . . .
H19A H 0.283641 0.421981 0.981267 0.054 Uiso 1 1 calc R U . . .
H19B H 0.160359 0.346708 0.959812 0.054 Uiso 1 1 calc R U . . .
H19C H 0.213926 0.396698 1.044035 0.054 Uiso 1 1 calc R U . . .
C20 C -0.02848(19) 0.7298(2) 0.79738(12) 0.0403(5) Uani 1 1 d . . . . .
H20A H 0.024591 0.707484 0.766025 0.060 Uiso 1 1 calc R U . . .
H20B H -0.043722 0.822718 0.794292 0.060 Uiso 1 1 calc R U . . .
H20C H -0.103159 0.683220 0.779466 0.060 Uiso 1 1 calc R U . . .
C21 C 0.0672(3) 0.8368(2) 1.07317(15) 0.0573(7) Uani 1 1 d . . . . .
H21A H 0.085284 0.924354 1.059700 0.086 Uiso 1 1 calc R U . . .
H21B H 0.123970 0.811087 1.120029 0.086 Uiso 1 1 calc R U . . .
H21C H -0.012845 0.834496 1.080134 0.086 Uiso 1 1 calc R U . . .
C22 C 0.58309(17) 0.53858(18) 0.81862(12) 0.0348(4) Uani 1 1 d . . . . .
O1A O 0.2333(3) 0.5573(3) 0.48567(17) 0.0472(11) Uani 0.516(5) 1 d . . P B 1
C6A C 0.2311(5) 0.4539(6) 0.5982(3) 0.0256(10) Uani 0.516(5) 1 d . . P B 1
C7A C 0.1964(5) 0.4534(4) 0.5196(2) 0.0292(9) Uani 0.516(5) 1 d . . P B 1
C9A C 0.1013(6) 0.3308(5) 0.3961(3) 0.0443(12) Uani 0.516(5) 1 d . . P B 1
H9A H 0.076813 0.241593 0.383613 0.066 Uiso 0.516(5) 1 calc R U P B 1
H9B H 0.168135 0.351723 0.375469 0.066 Uiso 0.516(5) 1 calc R U P B 1
H9C H 0.035287 0.388806 0.374493 0.066 Uiso 0.516(5) 1 calc R U P B 1
C10A C 0.2942(5) 0.5692(4) 0.6406(3) 0.0362(11) Uani 0.516(5) 1 d . . P B 1
H10A H 0.268301 0.582022 0.686627 0.054 Uiso 0.516(5) 1 calc R U P B 1
H10B H 0.275497 0.646071 0.608842 0.054 Uiso 0.516(5) 1 calc R U P B 1
H10C H 0.379595 0.554199 0.653787 0.054 Uiso 0.516(5) 1 calc R U P B 1
C11A C 0.1379(5) 0.3469(6) 0.4808(4) 0.0296(12) Uani 0.516(5) 1 d . . P B 1
C12A C 0.1884(11) 0.6033(8) 0.4257(4) 0.063(3) Uani 0.516(5) 1 d . . P B 1
H12A H 0.225576 0.686318 0.421008 0.095 Uiso 0.516(5) 1 calc R U P B 1
H12B H 0.103931 0.616222 0.420724 0.095 Uiso 0.516(5) 1 calc R U P B 1
H12C H 0.198756 0.545126 0.385929 0.095 Uiso 0.516(5) 1 calc R U P B 1
O1B O 0.1135(4) 0.5717(3) 0.4680(2) 0.0452(11) Uani 0.484(5) 1 d . . P B 2
C6B C 0.1816(5) 0.4650(5) 0.5862(4) 0.0261(11) Uani 0.484(5) 1 d . . P B 2
C7B C 0.1285(6) 0.4593(4) 0.5081(2) 0.0299(10) Uani 0.484(5) 1 d . . P B 2
C8B C 0.0872(5) 0.3439(7) 0.4735(4) 0.0304(13) Uani 0.484(5) 1 d . . P B 2
C10B C 0.2279(6) 0.5898(5) 0.6241(3) 0.0391(12) Uani 0.484(5) 1 d . . P B 2
H10D H 0.313743 0.593129 0.632061 0.059 Uiso 0.484(5) 1 calc R U P B 2
H10E H 0.208453 0.595470 0.672646 0.059 Uiso 0.484(5) 1 calc R U P B 2
H10F H 0.191473 0.661968 0.592086 0.059 Uiso 0.484(5) 1 calc R U P B 2
C11B C 0.0306(7) 0.3342(6) 0.3897(3) 0.0494(15) Uani 0.484(5) 1 d . . P B 2
H11A H -0.019872 0.257682 0.379477 0.074 Uiso 0.484(5) 1 calc R U P B 2
H11B H 0.092310 0.327542 0.362783 0.074 Uiso 0.484(5) 1 calc R U P B 2
H11C H -0.017206 0.411207 0.372791 0.074 Uiso 0.484(5) 1 calc R U P B 2
C12B C 0.1674(16) 0.6193(17) 0.4300(9) 0.135(7) Uani 0.484(5) 1 d . . P B 2
H12D H 0.156700 0.569538 0.383491 0.203 Uiso 0.484(5) 1 calc R U P B 2
H12E H 0.251332 0.620721 0.456897 0.203 Uiso 0.484(5) 1 calc R U P B 2
H12F H 0.139533 0.707583 0.417803 0.203 Uiso 0.484(5) 1 calc R U P B 2

loop_
_atom_site_aniso_label
_atom_site_aniso_U_11
_atom_site_aniso_U_22
_atom_site_aniso_U_33
_atom_site_aniso_U_23
_atom_site_aniso_U_13
_atom_site_aniso_U_12
Cu 0.02279(12) 0.02246(12) 0.02737(13) -0.00110(9) 0.00511(8) -0.00331(8)
S1 0.0359(3) 0.0772(5) 0.0542(4) 0.0138(3) 0.0165(3) -0.0020(3)
N1 0.0230(7) 0.0224(7) 0.0233(7) -0.0026(6) 0.0074(6) -0.0020(6)
N2 0.0239(7) 0.0255(7) 0.0241(8) -0.0037(6) 0.0092(6) -0.0027(6)
N3 0.0295(8) 0.0210(7) 0.0267(8) 0.0006(6) 0.0075(6) 0.0049(6)
N4 0.0269(8) 0.0311(9) 0.0596(12) -0.0084(8) 0.0122(8) -0.0029(7)
C1 0.0239(8) 0.0189(8) 0.0224(8) -0.0001(6) 0.0075(6) 0.0001(6)
C2 0.0254(8) 0.0309(9) 0.0285(9) -0.0059(8) 0.0066(7) -0.0082(7)
C3 0.0252(9) 0.0368(10) 0.0299(10) -0.0051(8) 0.0086(7) -0.0084(7)
C4 0.0255(8) 0.0240(9) 0.0326(10) -0.0062(7) 0.0108(7) 0.0013(7)
C5 0.0387(10) 0.0198(8) 0.0325(10) -0.0028(7) 0.0202(8) 0.0015(7)
C9 0.0500(12) 0.0268(9) 0.0280(10) -0.0004(8) 0.0087(9) 0.0086(8)
C13 0.0256(8) 0.0257(9) 0.0249(9) -0.0032(7) 0.0120(7) -0.0032(7)
C14 0.0281(9) 0.0283(9) 0.0357(10) 0.0034(8) 0.0163(8) -0.0008(7)
C15 0.0450(11) 0.0246(9) 0.0506(13) 0.0011(9) 0.0279(10) 0.0041(8)
C16 0.0506(12) 0.0285(10) 0.0417(12) -0.0098(9) 0.0277(10) -0.0074(9)
C17 0.0422(11) 0.0340(10) 0.0261(10) -0.0041(8) 0.0143(8) -0.0068(8)
C18 0.0306(9) 0.0248(9) 0.0275(9) -0.0015(7) 0.0118(7) -0.0026(7)
C19 0.0449(11) 0.0310(10) 0.0307(10) 0.0013(8) 0.0073(9) 0.0045(8)
C20 0.0385(11) 0.0421(12) 0.0420(12) 0.0119(10) 0.0132(9) 0.0029(9)
C21 0.0843(19) 0.0409(13) 0.0583(16) -0.0202(12) 0.0395(14) -0.0067(12)
C22 0.0287(10) 0.0267(9) 0.0431(12) -0.0008(8) -0.0012(8) 0.0016(7)
O1A 0.059(2) 0.0430(18) 0.0353(19) 0.0122(13) 0.0047(14) -0.0148(14)
C6A 0.027(3) 0.026(2) 0.025(2) -0.0006(16) 0.009(2) 0.003(2)
C7A 0.036(3) 0.0263(19) 0.026(2) 0.0050(15) 0.0073(18) 0.0005(18)
C9A 0.070(4) 0.036(2) 0.023(2) 0.0015(18) 0.005(3) 0.000(3)
C10A 0.053(3) 0.026(2) 0.030(2) -0.0009(17) 0.011(2) -0.014(2)
C11A 0.032(3) 0.033(2) 0.023(2) -0.0006(16) 0.006(3) 0.006(3)
C12A 0.136(8) 0.031(3) 0.038(4) 0.003(3) 0.049(5) -0.033(4)
O1B 0.069(3) 0.0276(17) 0.046(2) 0.0181(14) 0.0272(18) 0.0082(15)
C6B 0.032(3) 0.018(2) 0.031(3) -0.0004(17) 0.015(3) 0.003(2)
C7B 0.040(3) 0.027(2) 0.024(2) 0.0075(15) 0.010(2) 0.008(2)
C8B 0.037(3) 0.028(2) 0.024(2) 0.0004(17) 0.005(3) 0.009(3)
C10B 0.058(3) 0.027(2) 0.034(3) 0.0025(18) 0.014(3) -0.005(2)
C11B 0.071(4) 0.047(3) 0.025(2) 0.000(2) 0.003(3) 0.007(3)
C12B 0.123(10) 0.093(10) 0.137(13) 0.023(9) -0.062(9) -0.026(8)

loop_
_atom_type_symbol
_atom_type_description
_atom_type_scat_dispersion_real
_atom_type_scat_dispersion_imag
_atom_type_scat_source
C C 0.0033 0.0016 'International Tables Vol C Tables 4.2.6.8 and 6.1.1.4'
H H 0.0000 0.0000 'International Tables Vol C Tables 4.2.6.8 and 6.1.1.4'
N N 0.0061 0.0033 'International Tables Vol C Tables 4.2.6.8 and 6.1.1.4'
S S 0.1246 0.1234 'International Tables Vol C Tables 4.2.6.8 and 6.1.1.4'
Cu Cu 0.3201 1.2651 'International Tables Vol C Tables 4.2.6.8 and 6.1.1.4'
O O 0.0106 0.0060 'International Tables Vol C Tables 4.2.6.8 and 6.1.1.4'

loop_
_geom_angle_atom_site_label_1
_geom_angle_atom_site_label_2
_geom_angle_atom_site_label_3
_geom_angle
_geom_angle_site_symmetry_1
_geom_angle_site_symmetry_3
_geom_angle_publ_flag
C1 Cu N4 136.65(7) . . ?
C1 Cu N3 119.24(7) . 2_556 ?
N4 Cu N3 103.92(7) . 2_556 ?
C1 N1 C2 112.00(14) . . ?
C1 N1 C4 123.55(14) . . ?
C2 N1 C4 124.38(15) . . ?
C1 N2 C3 111.57(15) . . ?
C1 N2 C13 123.28(14) . . ?
C3 N2 C13 125.15(15) . . ?
C9 N3 C5 118.15(16) . . ?
C9 N3 Cu 117.67(13) . 2_546 ?
C5 N3 Cu 123.59(12) . 2_546 ?
C22 N4 Cu 156.13(19) . . ?
N2 C1 N1 103.43(14) . . ?
N2 C1 Cu 128.34(13) . . ?
N1 C1 Cu 128.23(12) . . ?
C3 C2 N1 106.21(16) . . ?
C3 C2 H2 126.9 . . ?
N1 C2 H2 126.9 . . ?
C2 C3 N2 106.80(16) . . ?
C2 C3 H3 126.6 . . ?
N2 C3 H3 126.6 . . ?
N1 C4 C5 113.45(14) . . ?
N1 C4 H4A 108.9 . . ?
C5 C4 H4A 108.9 . . ?
N1 C4 H4B 108.9 . . ?
C5 C4 H4B 108.9 . . ?
H4A C4 H4B 107.7 . . ?
N3 C5 C6A 126.8(3) . . ?
N3 C5 C6B 116.8(3) . . ?
N3 C5 C4 115.43(16) . . ?
C6A C5 C4 116.3(3) . . ?
C6B C5 C4 126.8(3) . . ?
N3 C9 C8B 129.5(3) . . ?
N3 C9 C11A 118.9(3) . . ?
N3 C9 H9 120.6 . . ?
C11A C9 H9 120.6 . . ?
C14 C13 C18 122.71(17) . . ?
C14 C13 N2 118.62(16) . . ?
C18 C13 N2 118.66(16) . . ?
C15 C14 C13 117.65(18) . . ?
C15 C14 C20 120.47(18) . . ?
C13 C14 C20 121.88(18) . . ?
C14 C15 C16 121.83(19) . . ?
C14 C15 H15 119.1 . . ?
C16 C15 H15 119.1 . . ?
C15 C16 C17 118.63(18) . . ?
C15 C16 C21 120.5(2) . . ?
C17 C16 C21 120.9(2) . . ?
C18 C17 C16 121.87(19) . . ?
C18 C17 H17 119.1 . . ?
C16 C17 H17 119.1 . . ?
C17 C18 C13 117.31(17) . . ?
C17 C18 C19 120.26(18) . . ?
C13 C18 C19 122.43(16) . . ?
C18 C19 H19A 109.5 . . ?
C18 C19 H19B 109.5 . . ?
H19A C19 H19B 109.5 . . ?
C18 C19 H19C 109.5 . . ?
H19A C19 H19C 109.5 . . ?
H19B C19 H19C 109.5 . . ?
C14 C20 H20A 109.5 . . ?
C14 C20 H20B 109.5 . . ?
H20A C20 H20B 109.5 . . ?
C14 C20 H20C 109.5 . . ?
H20A C20 H20C 109.5 . . ?
H20B C20 H20C 109.5 . . ?
C16 C21 H21A 109.5 . . ?
C16 C21 H21B 109.5 . . ?
H21A C21 H21B 109.5 . . ?
C16 C21 H21C 109.5 . . ?
H21A C21 H21C 109.5 . . ?
H21B C21 H21C 109.5 . . ?
N4 C22 S1 178.9(2) . . ?
C12A O1A C7A 128.4(5) . . ?
C5 C6A C7A 114.8(4) . . ?
C5 C6A C10A 124.6(4) . . ?
C7A C6A C10A 120.6(5) . . ?
O1A C7A C11A 124.2(4) . . ?
O1A C7A C6A 115.3(4) . . ?
C11A C7A C6A 120.3(5) . . ?
C11A C9A H9A 109.5 . . ?
C11A C9A H9B 109.5 . . ?
H9A C9A H9B 109.5 . . ?
C11A C9A H9C 109.5 . . ?
H9A C9A H9C 109.5 . . ?
H9B C9A H9C 109.5 . . ?
C6A C10A H10A 109.5 . . ?
C6A C10A H10B 109.5 . . ?
H10A C10A H10B 109.5 . . ?
C6A C10A H10C 109.5 . . ?
H10A C10A H10C 109.5 . . ?
H10B C10A H10C 109.5 . . ?
C7A C11A C9 119.8(5) . . ?
C7A C11A C9A 125.7(5) . . ?
C9 C11A C9A 114.5(5) . . ?
O1A C12A H12A 109.5 . . ?
O1A C12A H12B 109.5 . . ?
H12A C12A H12B 109.5 . . ?
O1A C12A H12C 109.5 . . ?
H12A C12A H12C 109.5 . . ?
H12B C12A H12C 109.5 . . ?
C12B O1B C7B 132.1(10) . . ?
C7B C6B C5 120.1(5) . . ?
C7B C6B C10B 121.2(5) . . ?
C5 C6B C10B 118.6(5) . . ?
O1B C7B C8B 120.7(5) . . ?
O1B C7B C6B 118.3(4) . . ?
C8B C7B C6B 120.9(5) . . ?
C9 C8B C7B 113.3(5) . . ?
C9 C8B C11B 124.4(6) . . ?
C7B C8B C11B 122.3(6) . . ?
C6B C10B H10D 109.5 . . ?
C6B C10B H10E 109.5 . . ?
H10D C10B H10E 109.5 . . ?
C6B C10B H10F 109.5 . . ?
H10D C10B H10F 109.5 . . ?
H10E C10B H10F 109.5 . . ?
C8B C11B H11A 109.5 . . ?
C8B C11B H11B 109.5 . . ?
H11A C11B H11B 109.5 . . ?
C8B C11B H11C 109.5 . . ?
H11A C11B H11C 109.5 . . ?
H11B C11B H11C 109.5 . . ?
O1B C12B H12D 109.5 . . ?
O1B C12B H12E 109.5 . . ?
H12D C12B H12E 109.5 . . ?
O1B C12B H12F 109.5 . . ?
H12D C12B H12F 109.5 . . ?
H12E C12B H12F 109.5 . . ?

loop_
_geom_bond_atom_site_label_1
_geom_bond_atom_site_label_2
_geom_bond_distance
_geom_bond_site_symmetry_2
_geom_bond_publ_flag
Cu C1 1.9101(17) . ?
Cu N4 1.9357(17) . ?
Cu N3 2.0963(15) 2_556 ?
S1 C22 1.629(2) . ?
N1 C1 1.359(2) . ?
N1 C2 1.386(2) . ?
N1 C4 1.465(2) . ?
N2 C1 1.358(2) . ?
N2 C3 1.388(2) . ?
N2 C13 1.446(2) . ?
N3 C9 1.336(2) . ?
N3 C5 1.348(2) . ?
N4 C22 1.132(3) . ?
C2 C3 1.345(3) . ?
C2 H2 0.9500 . ?
C3 H3 0.9500 . ?
C4 C5 1.502(3) . ?
C4 H4A 0.9900 . ?
C4 H4B 0.9900 . ?
C5 C6A 1.366(6) . ?
C5 C6B 1.462(6) . ?
C9 C8B 1.370(7) . ?
C9 C11A 1.426(7) . ?
C9 H9 0.9500 . ?
C13 C14 1.392(3) . ?
C13 C18 1.394(3) . ?
C14 C15 1.384(3) . ?
C14 C20 1.508(3) . ?
C15 C16 1.389(3) . ?
C15 H15 0.9500 . ?
C16 C17 1.390(3) . ?
C16 C21 1.514(3) . ?
C17 C18 1.389(3) . ?
C17 H17 0.9500 . ?
C18 C19 1.505(3) . ?
C19 H19A 0.9800 . ?
C19 H19B 0.9800 . ?
C19 H19C 0.9800 . ?
C20 H20A 0.9800 . ?
C20 H20B 0.9800 . ?
C20 H20C 0.9800 . ?
C21 H21A 0.9800 . ?
C21 H21B 0.9800 . ?
C21 H21C 0.9800 . ?
O1A C12A 1.193(10) . ?
O1A C7A 1.372(5) . ?
C6A C7A 1.397(7) . ?
C6A C10A 1.514(7) . ?
C7A C11A 1.396(8) . ?
C9A C11A 1.515(8) . ?
C9A H9A 0.9800 . ?
C9A H9B 0.9800 . ?
C9A H9C 0.9800 . ?
C10A H10A 0.9800 . ?
C10A H10B 0.9800 . ?
C10A H10C 0.9800 . ?
C12A H12A 0.9800 . ?
C12A H12B 0.9800 . ?
C12A H12C 0.9800 . ?
O1B C12B 1.168(18) . ?
O1B C7B 1.368(5) . ?
C6B C7B 1.412(8) . ?
C6B C10B 1.504(8) . ?
C7B C8B 1.384(8) . ?
C8B C11B 1.515(8) . ?
C10B H10D 0.9800 . ?
C10B H10E 0.9800 . ?
C10B H10F 0.9800 . ?
C11B H11A 0.9800 . ?
C11B H11B 0.9800 . ?
C11B H11C 0.9800 . ?
C12B H12D 0.9800 . ?
C12B H12E 0.9800 . ?
C12B H12F 0.9800 . ?

loop_
_geom_torsion_atom_site_label_1
_geom_torsion_atom_site_label_2
_geom_torsion_atom_site_label_3
_geom_torsion_atom_site_label_4
_geom_torsion
_geom_torsion_site_symmetry_1
_geom_torsion_site_symmetry_2
_geom_torsion_site_symmetry_3
_geom_torsion_site_symmetry_4
_geom_torsion_publ_flag
C3 N2 C1 N1 0.6(2) . . . . ?
C13 N2 C1 N1 -179.70(15) . . . . ?
C3 N2 C1 Cu -179.31(14) . . . . ?
C13 N2 C1 Cu 0.4(3) . . . . ?
C2 N1 C1 N2 -0.62(19) . . . . ?
C4 N1 C1 N2 -177.57(15) . . . . ?
C2 N1 C1 Cu 179.26(13) . . . . ?
C4 N1 C1 Cu 2.3(2) . . . . ?
C1 N1 C2 C3 0.4(2) . . . . ?
C4 N1 C2 C3 177.36(17) . . . . ?
N1 C2 C3 N2 -0.1(2) . . . . ?
C1 N2 C3 C2 -0.3(2) . . . . ?
C13 N2 C3 C2 179.95(17) . . . . ?
C1 N1 C4 C5 -127.85(17) . . . . ?
C2 N1 C4 C5 55.6(2) . . . . ?
C9 N3 C5 C6A -13.1(4) . . . . ?
Cu N3 C5 C6A 157.9(3) 2_546 . . . ?
C9 N3 C5 C6B 11.6(3) . . . . ?
Cu N3 C5 C6B -177.4(3) 2_546 . . . ?
C9 N3 C5 C4 -178.70(16) . . . . ?
Cu N3 C5 C4 -7.7(2) 2_546 . . . ?
N1 C4 C5 N3 -98.38(18) . . . . ?
N1 C4 C5 C6A 94.4(3) . . . . ?
N1 C4 C5 C6B 70.1(4) . . . . ?
C5 N3 C9 C8B -13.4(5) . . . . ?
Cu N3 C9 C8B 175.1(4) 2_546 . . . ?
C5 N3 C9 C11A 12.2(4) . . . . ?
Cu N3 C9 C11A -159.3(3) 2_546 . . . ?
C1 N2 C13 C14 103.0(2) . . . . ?
C3 N2 C13 C14 -77.3(2) . . . . ?
C1 N2 C13 C18 -75.8(2) . . . . ?
C3 N2 C13 C18 103.9(2) . . . . ?
C18 C13 C14 C15 -0.3(3) . . . . ?
N2 C13 C14 C15 -178.98(16) . . . . ?
C18 C13 C14 C20 179.66(17) . . . . ?
N2 C13 C14 C20 0.9(3) . . . . ?
C13 C14 C15 C16 0.6(3) . . . . ?
C20 C14 C15 C16 -179.34(18) . . . . ?
C14 C15 C16 C17 -0.6(3) . . . . ?
C14 C15 C16 C21 -179.7(2) . . . . ?
C15 C16 C17 C18 0.2(3) . . . . ?
C21 C16 C17 C18 179.4(2) . . . . ?
C16 C17 C18 C13 0.1(3) . . . . ?
C16 C17 C18 C19 179.78(19) . . . . ?
C14 C13 C18 C17 -0.1(3) . . . . ?
N2 C13 C18 C17 178.67(16) . . . . ?
C14 C13 C18 C19 -179.76(18) . . . . ?
N2 C13 C18 C19 -1.0(3) . . . . ?
N3 C5 C6A C7A 8.0(6) . . . . ?
C4 C5 C6A C7A 173.5(3) . . . . ?
N3 C5 C6A C10A -175.1(4) . . . . ?
C4 C5 C6A C10A -9.7(6) . . . . ?
C12A O1A C7A C11A 32.8(10) . . . . ?
C12A O1A C7A C6A -153.0(7) . . . . ?
C5 C6A C7A O1A -177.2(4) . . . . ?
C10A C6A C7A O1A 5.8(7) . . . . ?
C5 C6A C7A C11A -2.8(7) . . . . ?
C10A C6A C7A C11A -179.8(5) . . . . ?
O1A C7A C11A C9 177.0(5) . . . . ?
C6A C7A C11A C9 3.2(7) . . . . ?
O1A C7A C11A C9A -2.7(8) . . . . ?
C6A C7A C11A C9A -176.6(5) . . . . ?
N3 C9 C11A C7A -8.0(6) . . . . ?
N3 C9 C11A C9A 171.8(3) . . . . ?
N3 C5 C6B C7B -7.2(6) . . . . ?
C4 C5 C6B C7B -175.5(4) . . . . ?
N3 C5 C6B C10B 176.1(4) . . . . ?
C4 C5 C6B C10B 7.7(6) . . . . ?
C12B O1B C7B C8B -83.6(13) . . . . ?
C12B O1B C7B C6B 99.7(12) . . . . ?
C5 C6B C7B O1B 179.4(4) . . . . ?
C10B C6B C7B O1B -3.9(8) . . . . ?
C5 C6B C7B C8B 2.7(8) . . . . ?
C10B C6B C7B C8B 179.4(5) . . . . ?
N3 C9 C8B C7B 8.3(7) . . . . ?
N3 C9 C8B C11B -174.8(4) . . . . ?
O1B C7B C8B C9 -179.2(5) . . . . ?
C6B C7B C8B C9 -2.6(8) . . . . ?
O1B C7B C8B C11B 3.8(9) . . . . ?
C6B C7B C8B C11B -179.6(5) . . . . ?
